data_7110757
loop_
_publ_author_name
'Al-Sehemi, Abdullah G.'
'Atkinson, Robert S.'
'Fawcett, John'
'Russell, David R.'

_publ_section_title
;
 Kinetic resolution of amines by acylation using
 3-diacylaminoquinazolin-4(3H)-ones
;
_journal_issue 1
_journal_name_full 'Chemical Communications'
_journal_page_first 43
_journal_paper_doi 10.1039/a907970j
_journal_year 2000
_chemical_formula_sum 'C27 H41 N3 O6 Si'
_chemical_formula_weight 531.72
_chemical_name_systematic
; 
 ? 
;
_space_group_IT_number 19
_symmetry_cell_setting orthorhombic
_symmetry_space_group_name_Hall 'P 2ac 2ab'
_symmetry_space_group_name_H-M 'P 21 21 21'
_atom_sites_solution_hydrogens geom
_atom_sites_solution_primary direct
_atom_sites_solution_secondary difmap
_audit_creation_method SHELXL-97
_cell_angle_alpha 90.00
_cell_angle_beta 90.00
_cell_angle_gamma 90.00
_cell_formula_units_Z 4
_cell_length_a 9.391(2)
_cell_length_b 13.554(6)
_cell_length_c 23.908(13)
_cell_measurement_reflns_used 38
_cell_measurement_temperature 200(2)
_cell_measurement_theta_max 9.31
_cell_measurement_theta_min 5.48
_cell_volume 3043(2)
_computing_cell_refinement 'XSCANS (Fait, 1991)'
_computing_data_collection 'XSCANS (Fait, 1991)'
_computing_data_reduction 'XSCANS (Fait, 1991)'
_computing_molecular_graphics 'SHELXL-97 (Sheldrick, 1997)'
_computing_publication_material 'SHELXL-97 (Sheldrick, 1997)'
_computing_structure_refinement 'SHELXL-97 (Sheldrick, 1997)'
_computing_structure_solution 'SHELXS-97 (Sheldrick, 1990)'
_diffrn_ambient_temperature 200(2)
_diffrn_measured_fraction_theta_full 0.950
_diffrn_measured_fraction_theta_max 0.950
_diffrn_measurement_device_type 'Siemens P4 diffractometer'
_diffrn_measurement_method 'omega scan'
_diffrn_radiation_monochromator graphite
_diffrn_radiation_source 'fine-focus sealed tube'
_diffrn_radiation_type MoK\a
_diffrn_radiation_wavelength 0.71073
_diffrn_reflns_av_R_equivalents 0.0351
_diffrn_reflns_av_sigmaI/netI 0.1498
_diffrn_reflns_limit_h_max 11
_diffrn_reflns_limit_h_min 0
_diffrn_reflns_limit_k_max 16
_diffrn_reflns_limit_k_min -7
_diffrn_reflns_limit_l_max 14
_diffrn_reflns_limit_l_min -29
_diffrn_reflns_number 3756
_diffrn_reflns_theta_full 26.03
_diffrn_reflns_theta_max 26.03
_diffrn_reflns_theta_min 2.27
_diffrn_standards_decay_% <1
_diffrn_standards_interval_count 1000
_diffrn_standards_number 3
_exptl_absorpt_coefficient_mu 0.118
_exptl_absorpt_correction_type 'not applied'
_exptl_crystal_colour colourless
_exptl_crystal_density_diffrn 1.161
_exptl_crystal_density_method 'not measured'
_exptl_crystal_description block
_exptl_crystal_F_000 1144
_exptl_crystal_size_max 0.58
_exptl_crystal_size_mid 0.28
_exptl_crystal_size_min 0.15
_refine_diff_density_max 0.450
_refine_diff_density_min -0.658
_refine_diff_density_rms 0.089
_refine_ls_abs_structure_details 'Flack H D (1983), Acta Cryst. A39, 876-881'
_refine_ls_abs_structure_Flack -0.7(8)
_refine_ls_extinction_method none
_refine_ls_goodness_of_fit_ref 1.041
_refine_ls_hydrogen_treatment mixed
_refine_ls_matrix_type full
_refine_ls_number_parameters 269
_refine_ls_number_reflns 3592
_refine_ls_number_restraints 0
_refine_ls_restrained_S_all 1.041
_refine_ls_R_factor_all 0.2201
_refine_ls_R_factor_gt 0.1020
_refine_ls_shift/su_max 0.000
_refine_ls_shift/su_mean 0.000
_refine_ls_structure_factor_coef Fsqd
_refine_ls_weighting_details 'calc w=1/[\s^2^(Fo^2^)+(0.1008P)^2^+12.9755P] where P=(Fo^2^+2Fc^2^)/3'
_refine_ls_weighting_scheme calc
_refine_ls_wR_factor_gt 0.2351
_refine_ls_wR_factor_ref 0.3095
_reflns_number_gt 1689
_reflns_number_total 3592
_reflns_threshold_expression >2sigma(I)
_cod_data_source_file a907970jsup1.cif
_cod_data_source_block 8c
_cod_depositor_comments
;
The following automatic conversions were performed:

'_symmetry_cell_setting' value 'Orthorhombic' changed to
'orthorhombic' according to
/home/saulius/struct/CIF-dictionaries/cif_core.dic dictionary named
'cif_core.dic' version 2.4.2 from 2011-04-26.

Automatic conversion script
Id: cif_fix_values 1891 2012-01-12 08:04:46Z andrius 
;
_cod_original_sg_symbol_H-M P2(1)2(1)2(1)
_cod_database_code 7110757

loop_
_symmetry_equiv_pos_as_xyz
'x, y, z'
'-x+1/2, -y, z+1/2'
'-x, y+1/2, -z+1/2'
'x+1/2, -y+1/2, -z'

loop_
_atom_site_label
_atom_site_type_symbol
_atom_site_fract_x
_atom_site_fract_y
_atom_site_fract_z
_atom_site_U_iso_or_equiv
_atom_site_adp_type
_atom_site_occupancy
_atom_site_symmetry_multiplicity
_atom_site_calc_flag
_atom_site_refinement_flags
Si1 Si 0.4896(4) 0.2051(2) 0.80154(14) 0.0404(8) Uani 1 1 d .
O1 O -0.0032(11) -0.1412(6) 0.8285(4) 0.060(3) Uani 1 1 d .
O2 O 0.3831(9) 0.1988(6) 0.8577(3) 0.042(2) Uani 1 1 d .
O3 O 0.0765(10) -0.1464(7) 0.9756(4) 0.066(3) Uani 1 1 d .
O4 O 0.3536(9) -0.1132(7) 0.8490(3) 0.049(2) Uani 1 1 d .
O5 O 0.4843(10) -0.2182(6) 0.9260(3) 0.049(2) Uani 1 1 d .
O6 O 0.3540(11) -0.3452(8) 0.8938(5) 0.076(3) Uani 1 1 d .
N1 N 0.1715(10) 0.1269(7) 0.7947(4) 0.041(2) Uiso 1 1 d .
N2 N 0.1679(10) -0.0586(7) 0.9017(4) 0.035(2) Uiso 1 1 d .
N3 N 0.1301(9) -0.0065(7) 0.8541(4) 0.032(2) Uiso 1 1 d .
C1 C 0.3016(13) 0.1245(10) 0.8814(5) 0.041(3) Uiso 1 1 d .
H1B H 0.3644 0.0715 0.8945 0.050 Uiso 1 1 calc R
C2 C 0.1959(11) 0.0824(8) 0.8389(5) 0.031(3) Uiso 1 1 d .
C3 C 0.2254(15) 0.1701(11) 0.9313(6) 0.056(4) Uiso 1 1 d .
H3A H 0.1573 0.1216 0.9457 0.068 Uiso 1 1 calc R
C4 C 0.0421(13) -0.0598(9) 0.8155(5) 0.041(3) Uiso 1 1 d .
C5 C 0.0121(13) -0.0067(9) 0.7649(5) 0.039(3) Uiso 1 1 d .
C6 C -0.0815(14) -0.0457(11) 0.7244(5) 0.055(4) Uiso 1 1 d .
H6B H -0.1233 -0.1071 0.7300 0.066 Uiso 1 1 calc R
C7 C -0.1106(15) 0.0066(10) 0.6771(6) 0.055(4) Uiso 1 1 d .
H7A H -0.1719 -0.0198 0.6505 0.066 Uiso 1 1 calc R
C8 C -0.0497(14) 0.0993(10) 0.6679(6) 0.056(4) Uiso 1 1 d .
H8A H -0.0729 0.1356 0.6362 0.067 Uiso 1 1 calc R
C9 C 0.0464(12) 0.1365(9) 0.7072(5) 0.042(3) Uiso 1 1 d .
H9A H 0.0924 0.1962 0.7005 0.051 Uiso 1 1 calc R
C10 C 0.0731(13) 0.0857(9) 0.7552(5) 0.042(3) Uiso 1 1 d .
C11 C 0.3326(19) 0.1933(12) 0.9778(5) 0.076(5) Uani 1 1 d .
H11A H 0.3841 0.1344 0.9873 0.114 Uiso 1 1 calc R
H11B H 0.2828 0.2171 1.0101 0.114 Uiso 1 1 calc R
H11C H 0.3981 0.2427 0.9650 0.114 Uiso 1 1 calc R
C12 C 0.1448(16) 0.2620(12) 0.9166(7) 0.080(5) Uani 1 1 d .
H12A H 0.0984 0.2872 0.9494 0.120 Uiso 1 1 calc R
H12B H 0.0748 0.2470 0.8886 0.120 Uiso 1 1 calc R
H12C H 0.2097 0.3106 0.9023 0.120 Uiso 1 1 calc R
C13 C 0.5104(16) 0.0818(9) 0.7691(5) 0.057(4) Uani 1 1 d .
H13A H 0.4199 0.0597 0.7552 0.085 Uiso 1 1 calc R
H13B H 0.5449 0.0360 0.7966 0.085 Uiso 1 1 calc R
H13C H 0.5771 0.0859 0.7388 0.085 Uiso 1 1 calc R
C14 C 0.4097(15) 0.2960(10) 0.7525(5) 0.053(4) Uani 1 1 d .
H14A H 0.3214 0.2705 0.7383 0.080 Uiso 1 1 calc R
H14B H 0.4740 0.3075 0.7219 0.080 Uiso 1 1 calc R
H14C H 0.3925 0.3569 0.7718 0.080 Uiso 1 1 calc R
C15 C 0.6601(13) 0.2522(10) 0.8296(6) 0.050(4) Uani 1 1 d .
C16 C 0.7649(17) 0.2661(15) 0.7815(7) 0.094(6) Uani 1 1 d .
H16A H 0.7752 0.2051 0.7615 0.142 Uiso 1 1 calc R
H16B H 0.8557 0.2860 0.7961 0.142 Uiso 1 1 calc R
H16C H 0.7298 0.3160 0.7566 0.142 Uiso 1 1 calc R
C17 C 0.6418(17) 0.3499(12) 0.8608(7) 0.084(5) Uani 1 1 d .
H17A H 0.5749 0.3414 0.8907 0.126 Uiso 1 1 calc R
H17B H 0.6071 0.3993 0.8354 0.126 Uiso 1 1 calc R
H17C H 0.7319 0.3704 0.8757 0.126 Uiso 1 1 calc R
C18 C 0.7251(16) 0.1749(13) 0.8705(7) 0.085(6) Uani 1 1 d .
H18A H 0.7368 0.1131 0.8514 0.127 Uiso 1 1 calc R
H18B H 0.6626 0.1662 0.9018 0.127 Uiso 1 1 calc R
H18C H 0.8161 0.1978 0.8834 0.127 Uiso 1 1 calc R
C19 C 0.0569(13) -0.0820(10) 0.9415(6) 0.044(3) Uani 1 1 d .
C20 C -0.0751(14) -0.0217(10) 0.9405(6) 0.052(4) Uani 1 1 d .
H20A H -0.0677 0.0282 0.9109 0.062 Uiso 1 1 calc R
C21 C -0.2055(14) -0.0859(13) 0.9299(9) 0.089(6) Uani 1 1 d .
H21A H -0.2892 -0.0454 0.9294 0.134 Uiso 1 1 calc R
H21B H -0.2137 -0.1342 0.9592 0.134 Uiso 1 1 calc R
H21C H -0.1956 -0.1188 0.8946 0.134 Uiso 1 1 calc R
C22 C -0.0917(18) 0.0295(11) 0.9971(6) 0.077(5) Uani 1 1 d .
H22A H -0.1767 0.0688 0.9970 0.116 Uiso 1 1 calc R
H22B H -0.0107 0.0711 1.0038 0.116 Uiso 1 1 calc R
H22C H -0.0981 -0.0193 1.0261 0.116 Uiso 1 1 calc R
C23 C 0.2999(14) -0.1175(9) 0.8943(5) 0.042(3) Uani 1 1 d .
C24 C 0.3534(15) -0.1721(10) 0.9431(5) 0.048(4) Uani 1 1 d .
H24A H 0.2840 -0.2213 0.9557 0.057 Uiso 1 1 calc R
C25 C 0.3961(16) -0.1032(11) 0.9909(5) 0.062(4) Uani 1 1 d .
H25A H 0.4310 -0.1415 1.0218 0.094 Uiso 1 1 calc R
H25B H 0.3147 -0.0657 1.0027 0.094 Uiso 1 1 calc R
H25C H 0.4694 -0.0591 0.9783 0.094 Uiso 1 1 calc R
C26 C 0.4731(17) -0.3057(11) 0.9002(6) 0.059(4) Uani 1 1 d .
C27 C 0.6105(15) -0.3496(12) 0.8859(6) 0.061(4) Uani 1 1 d .
H27A H 0.5954 -0.4121 0.8680 0.092 Uiso 1 1 calc R
H27B H 0.6654 -0.3590 0.9194 0.092 Uiso 1 1 calc R
H27C H 0.6610 -0.3065 0.8610 0.092 Uiso 1 1 calc R

loop_
_atom_site_aniso_label
_atom_site_aniso_U_11
_atom_site_aniso_U_22
_atom_site_aniso_U_33
_atom_site_aniso_U_23
_atom_site_aniso_U_13
_atom_site_aniso_U_12
Si1 0.049(2) 0.0326(16) 0.0395(17) 0.0030(18) 0.0064(18) -0.0012(19)
O1 0.073(6) 0.028(4) 0.079(6) 0.004(5) -0.015(6) -0.018(6)
O2 0.046(5) 0.034(4) 0.046(5) -0.004(5) 0.008(4) -0.012(4)
O3 0.060(6) 0.053(6) 0.085(7) 0.040(6) 0.021(6) 0.016(5)
O4 0.059(6) 0.050(5) 0.039(5) 0.007(5) 0.009(5) 0.015(5)
O5 0.050(5) 0.041(5) 0.057(5) 0.007(5) 0.002(5) 0.019(5)
O6 0.060(7) 0.054(7) 0.114(9) -0.015(7) -0.022(7) -0.009(6)
C11 0.117(15) 0.077(11) 0.034(7) -0.005(9) -0.019(9) -0.024(12)
C12 0.054(9) 0.101(13) 0.086(12) -0.049(11) 0.021(9) -0.005(10)
C13 0.067(9) 0.053(8) 0.051(8) 0.001(7) 0.025(8) 0.006(9)
C14 0.057(8) 0.058(8) 0.045(7) 0.015(8) 0.010(7) -0.015(8)
C15 0.030(6) 0.055(8) 0.065(9) -0.002(8) 0.010(7) 0.002(7)
C16 0.066(11) 0.129(17) 0.088(13) 0.021(13) 0.031(10) -0.023(12)
C17 0.058(10) 0.085(12) 0.108(13) -0.028(11) 0.010(10) -0.035(10)
C18 0.058(10) 0.087(13) 0.109(14) 0.009(12) -0.015(10) 0.022(10)
C19 0.038(7) 0.038(7) 0.057(9) 0.007(8) -0.002(6) -0.003(6)
C20 0.051(8) 0.051(9) 0.053(9) 0.005(8) 0.008(7) 0.021(7)
C21 0.033(7) 0.086(13) 0.148(17) -0.023(13) 0.011(10) -0.021(9)
C22 0.078(11) 0.062(10) 0.093(12) 0.020(10) 0.035(10) 0.014(10)
C23 0.055(8) 0.029(7) 0.041(8) -0.001(7) 0.005(7) 0.013(6)
C24 0.058(8) 0.042(8) 0.044(8) 0.005(7) 0.014(7) 0.013(7)
C25 0.062(9) 0.078(11) 0.048(8) -0.002(9) -0.005(7) 0.022(9)
C26 0.064(10) 0.056(9) 0.058(9) 0.002(8) 0.002(8) 0.021(9)
C27 0.064(10) 0.065(10) 0.055(9) 0.006(9) -0.003(8) 0.013(9)

loop_
_atom_type_symbol
_atom_type_description
_atom_type_scat_dispersion_real
_atom_type_scat_dispersion_imag
_atom_type_scat_source
C C 0.0033 0.0016 'International Tables Vol C Tables 4.2.6.8 and 6.1.1.4'
H H 0.0000 0.0000 'International Tables Vol C Tables 4.2.6.8 and 6.1.1.4'
N N 0.0061 0.0033 'International Tables Vol C Tables 4.2.6.8 and 6.1.1.4'
O O 0.0106 0.0060 'International Tables Vol C Tables 4.2.6.8 and 6.1.1.4'
Si Si 0.0817 0.0704 'International Tables Vol C Tables 4.2.6.8 and 6.1.1.4'

loop_
_geom_angle_atom_site_label_1
_geom_angle_atom_site_label_2
_geom_angle_atom_site_label_3
_geom_angle
O2 Si1 C15 104.1(5)
O2 Si1 C13 110.6(5)
C15 Si1 C13 111.8(7)
O2 Si1 C14 107.3(5)
C15 Si1 C14 110.4(6)
C13 Si1 C14 112.1(6)
C1 O2 Si1 133.9(8)
C26 O5 C24 116.6(11)
C2 N1 C10 119.4(10)
N3 N2 C19 117.9(9)
N3 N2 C23 112.9(9)
C19 N2 C23 124.2(10)
N2 N3 C2 122.6(9)
N2 N3 C4 114.7(9)
C2 N3 C4 121.4(9)
O2 C1 C3 106.5(10)
O2 C1 C2 111.0(10)
C3 C1 C2 111.5(10)
N1 C2 N3 123.9(10)
N1 C2 C1 120.4(10)
N3 C2 C1 115.7(10)
C12 C3 C1 113.0(12)
C12 C3 C11 109.4(12)
C1 C3 C11 110.1(12)
O1 C4 N3 119.5(11)
O1 C4 C5 126.8(12)
N3 C4 C5 113.7(10)
C10 C5 C6 118.5(12)
C10 C5 C4 120.6(12)
C6 C5 C4 120.9(11)
C7 C6 C5 120.0(13)
C6 C7 C8 121.1(14)
C9 C8 C7 118.9(13)
C10 C9 C8 120.2(12)
C9 C10 C5 121.2(12)
C9 C10 N1 118.4(11)
C5 C10 N1 120.3(11)
C16 C15 C17 109.4(13)
C16 C15 C18 107.7(12)
C17 C15 C18 108.7(12)
C16 C15 Si1 109.2(10)
C17 C15 Si1 112.2(10)
C18 C15 Si1 109.6(10)
O3 C19 N2 119.5(11)
O3 C19 C20 122.3(12)
N2 C19 C20 118.0(11)
C19 C20 C21 111.0(11)
C19 C20 C22 108.7(12)
C21 C20 C22 108.9(12)
O4 C23 C24 126.8(12)
O4 C23 N2 115.7(11)
C24 C23 N2 117.5(11)
O5 C24 C23 106.7(10)
O5 C24 C25 104.7(11)
C23 C24 C25 112.0(11)
O6 C26 O5 120.4(14)
O6 C26 C27 126.0(14)
O5 C26 C27 113.5(14)

loop_
_geom_bond_atom_site_label_1
_geom_bond_atom_site_label_2
_geom_bond_distance
Si1 O2 1.677(8)
Si1 C15 1.849(13)
Si1 C13 1.851(12)
Si1 C14 1.860(13)
O1 C4 1.221(14)
O2 C1 1.386(14)
O3 C19 1.208(14)
O4 C23 1.196(13)
O5 C26 1.341(16)
O5 C24 1.438(15)
O6 C26 1.249(18)
N1 C2 1.239(13)
N1 C10 1.433(14)
N2 N3 1.386(12)
N2 C19 1.446(15)
N2 C23 1.485(15)
N3 C2 1.402(14)
N3 C4 1.434(14)
C1 C3 1.523(17)
C1 C2 1.530(15)
C3 C12 1.50(2)
C3 C11 1.532(18)
C4 C5 1.436(15)
C5 C10 1.397(16)
C5 C6 1.411(16)
C6 C7 1.363(17)
C7 C8 1.397(18)
C8 C9 1.398(16)
C9 C10 1.362(15)
C15 C16 1.525(18)
C15 C17 1.530(19)
C15 C18 1.557(19)
C19 C20 1.485(16)
C20 C21 1.523(19)
C20 C22 1.530(19)
C23 C24 1.470(17)
C24 C25 1.530(18)
C26 C27 1.462(19)
